data_7220758
loop_
_publ_author_name
'Crane, Angela K.'
'White, Nicholas G.'
'MacLachlan, Mark J.'

_publ_section_title
;
 Metal organic frameworks from extended, conjugated pentiptycene-based
 ligands
;
_journal_issue 26
_journal_name_full CrystEngComm
_journal_page_first 4912
_journal_paper_doi 10.1039/C5CE00886G
_journal_volume 17
_journal_year 2015
_chemical_compound_source synthesized
_chemical_formula_moiety 'C117 H71 N4 O12 Zn2.50'
_chemical_formula_sum 'C117 H71 N4 O12 Zn2.5'
_chemical_formula_weight 1888.32
_space_group_IT_number 2
_symmetry_cell_setting triclinic
_symmetry_space_group_name_Hall '-P 1'
_symmetry_space_group_name_H-M 'P -1'
_atom_sites_solution_hydrogens difmap
_atom_sites_solution_primary direct
_audit_update_record
;
2015-05-06 deposited with the CCDC.
2015-06-02 downloaded from the CCDC.
;
_cell_angle_alpha 88.588(10)
_cell_angle_beta 73.431(7)
_cell_angle_gamma 66.759(8)
_cell_formula_units_Z 2
_cell_length_a 17.2471(19)
_cell_length_b 18.932(3)
_cell_length_c 21.340(2)
_cell_measurement_reflns_used 4999
_cell_measurement_temperature 90
_cell_measurement_theta_max 50.74
_cell_measurement_theta_min 10.37
_cell_volume 6106.1(14)
_computing_cell_refinement 'Apex2, (Bruker, 2007)'
_computing_data_collection 'Apex2, (Bruker, 2007)'
_computing_data_reduction 'Apex2, (Bruker, 2007)'
_computing_publication_material 'CRYSTALS (Betteridge et al., 2003)'
_computing_structure_refinement 'CRYSTALS (Betteridge et al., 2003)'
_computing_structure_solution 'SHELXS 86 (Sheldrick, 1986)'
_diffrn_ambient_temperature 90
_diffrn_measured_fraction_theta_full 0.951
_diffrn_measured_fraction_theta_max 0.933
_diffrn_measurement_device Serial
_diffrn_measurement_device_type 'Bruker Apex Duo'
_diffrn_measurement_method \w/2\q
_diffrn_radiation_monochromator graphite
_diffrn_radiation_type 'Cu K\a'
_diffrn_radiation_wavelength 1.54178
_diffrn_reflns_av_R_equivalents 0.080
_diffrn_reflns_limit_h_max 17
_diffrn_reflns_limit_h_min -16
_diffrn_reflns_limit_k_max 19
_diffrn_reflns_limit_k_min -19
_diffrn_reflns_limit_l_max 21
_diffrn_reflns_limit_l_min 0
_diffrn_reflns_number 12477
_diffrn_reflns_theta_full 44.466
_diffrn_reflns_theta_max 51.110
_diffrn_reflns_theta_min 2.171
_diffrn_standards_decay_% 0
_diffrn_standards_interval_count 0
_diffrn_standards_interval_time 0
_diffrn_standards_number 0
_exptl_absorpt_coefficient_mu 1.003
_exptl_absorpt_correction_T_max 1.00
_exptl_absorpt_correction_T_min 0.662
_exptl_absorpt_correction_type multi-scan
_exptl_absorpt_process_details 'Apex2, (Bruker, 2007)'
_exptl_crystal_colour block
_exptl_crystal_density_diffrn 1.027
_exptl_crystal_density_method 'not measured'
_exptl_crystal_description colourless
_exptl_crystal_F_000 1944
_exptl_crystal_size_max 0.30
_exptl_crystal_size_mid 0.20
_exptl_crystal_size_min 0.10
_refine_diff_density_max 1.12
_refine_diff_density_min -2.93
_refine_ls_extinction_method None
_refine_ls_goodness_of_fit_ref 0.9888
_refine_ls_hydrogen_treatment constr
_refine_ls_matrix_type full
_refine_ls_number_parameters 1222
_refine_ls_number_reflns 11397
_refine_ls_number_restraints 1627
_refine_ls_R_factor_all 0.2095
_refine_ls_R_factor_gt 0.1673
_refine_ls_shift/su_max 0.0004278
_refine_ls_shift/su_mean 0.0000115
_refine_ls_structure_factor_coef Fsqd
_refine_ls_weighting_details
;
 Method, part 1, Chebychev polynomial, (Watkin, 1994, Prince, 1982) 
 [weight] = 1.0/[A~0~*T~0~(x)+A~1~*T~1~(x) ... +A~n-1~]*T~n-1~(x)] 
 where A~i~ are the Chebychev coefficients listed below and x= Fcalc/Fmax 
 Method = Robust Weighting (Prince, 1982) 
 W = [weight] * [1-(deltaF/6*sigmaF)^2^]^2^ 
 A~i~ are: 
 600. 890. 418. 101. 
;
_refine_ls_weighting_scheme calc
_refine_ls_wR_factor_all 0.3903
_refine_ls_wR_factor_gt 0.3658
_refine_ls_wR_factor_ref 0.3903
_reflns_limit_h_max 17
_reflns_limit_h_min -16
_reflns_limit_k_max 19
_reflns_limit_k_min -19
_reflns_limit_l_max 21
_reflns_limit_l_min 0
_reflns_number_gt 7346
_reflns_number_total 8955
_reflns_threshold_expression I>2.0\s(I)
_oxford_diffrn_Wilson_B_factor 4.33
_oxford_diffrn_Wilson_scale 2.45
_oxford_refine_ls_r_factor_ref 0.2095
_oxford_refine_ls_scale 1.079(9)
_oxford_reflns_number_all 11397
_oxford_reflns_threshold_expression_ref I>-3.0\s(I)
_cod_data_source_file c5ce00886g2.cif
_cod_data_source_block PMOF3
_cod_depositor_comments 'Adding full bibliography for 7220756--7220758.cif.'
_cod_original_cell_volume 6105.9(14)
_cod_original_sg_symbol_H-M 'P -1 '
_cod_original_formula_sum 'C117 H71 N4 O12 Zn2.50'
_cod_database_code 7220758

loop_
_symmetry_equiv_pos_as_xyz
x,y,z
-x,-y,-z

loop_
_atom_site_label
_atom_site_type_symbol
_atom_site_fract_x
_atom_site_fract_y
_atom_site_fract_z
_atom_site_U_iso_or_equiv
_atom_site_occupancy
_atom_site_adp_type
_atom_site_refinement_flags_posn
_atom_site_refinement_flags_adp
C101 C 1.7647(10) -1.5171(10) 0.6112(7) 0.0657 1.0000 Uani . U
C102 C 1.6833(9) -1.5305(8) 0.6084(7) 0.0688 1.0000 Uani D U
C103 C 1.6070(8) -1.4684(8) 0.6450(7) 0.0672 1.0000 Uani D U
C104 C 1.6200(11) -1.4118(9) 0.6794(8) 0.0654 1.0000 Uani . U
C105 C 1.6833(8) -1.4539(7) 0.7206(5) 0.0559 1.0000 Uani D U
C106 C 1.6653(8) -1.4403(8) 0.7885(5) 0.0576 1.0000 Uani D U
C107 C 1.7316(8) -1.4840(8) 0.8160(6) 0.0651 1.0000 Uani D U
C108 C 1.7265(11) -1.4740(11) 0.8871(7) 0.0727 1.0000 Uani . U
C109 C 1.7420(9) -1.5600(9) 0.9079(7) 0.0748 1.0000 Uani D U
C110 C 1.8196(9) -1.6183(8) 0.8686(7) 0.0654 1.0000 Uani D U
C111 C 1.8721(10) -1.5876(11) 0.8162(8) 0.0729 1.0000 Uani . U
C112 C 1.8100(8) -1.5430(9) 0.7773(6) 0.0657 1.0000 Uani D U
C113 C 1.8253(8) -1.5595(9) 0.7106(6) 0.0649 1.0000 Uani D U
C114 C 1.7599(8) -1.5144(8) 0.6826(6) 0.0649 1.0000 Uani D U
C115 C 1.6806(10) -1.5896(10) 0.5723(8) 0.0865 1.0000 Uani D U
C116 C 1.5989(9) -1.5901(10) 0.5739(9) 0.0924 1.0000 Uani D U
C117 C 1.5232(10) -1.5291(9) 0.6122(8) 0.0851 1.0000 Uani D U
C118 C 1.5251(10) -1.4689(10) 0.6472(8) 0.0777 1.0000 Uani D U
C119 C 1.6839(10) -1.5772(10) 0.9603(7) 0.0803 1.0000 Uani D U
C120 C 1.7061(12) -1.6541(9) 0.9729(8) 0.0997 1.0000 Uani D U
C121 C 1.7825(11) -1.7119(11) 0.9326(7) 0.0944 1.0000 Uani D U
C122 C 1.8405(12) -1.6955(9) 0.8794(7) 0.0888 1.0000 Uani D U
C123 C 1.7526(8) -1.4396(8) 0.5912(6) 0.0653 1.0000 Uani D U
C124 C 1.6747(9) -1.3792(7) 0.6269(7) 0.0645 1.0000 Uani D U
C125 C 1.6520(11) -1.3004(8) 0.6206(7) 0.0818 1.0000 Uani D U
C126 C 1.7116(10) -1.2797(10) 0.5724(7) 0.0796 1.0000 Uani D U
C127 C 1.7890(11) -1.3367(7) 0.5315(7) 0.0770 1.0000 Uani D U
C128 C 1.8058(10) -1.4142(8) 0.5422(6) 0.0613 1.0000 Uani D U
C129 C 1.8853(8) -1.5243(9) 0.8514(7) 0.0724 1.0000 Uani D U
C130 C 1.8075(10) -1.4636(8) 0.8884(8) 0.0769 1.0000 Uani D U
C131 C 1.8125(10) -1.4013(10) 0.9184(9) 0.0887 1.0000 Uani D U
C132 C 1.8942(9) -1.4000(11) 0.9148(10) 0.1039 1.0000 Uani D U
C133 C 1.9715(11) -1.4623(10) 0.8800(10) 0.1009 1.0000 Uani D U
C134 C 1.9672(9) -1.5225(10) 0.8466(7) 0.0762 1.0000 Uani D U
C135 C 1.5869(11) -1.3774(9) 0.8221(8) 0.0707 1.0000 Uani . U
C136 C 1.5146(10) -1.3225(9) 0.8507(8) 0.0689 1.0000 Uani . U
C137 C 1.4278(10) -1.2651(9) 0.8752(7) 0.0733 1.0000 Uani D U
C138 C 1.3963(8) -1.2267(9) 0.9383(7) 0.0768 1.0000 Uani D U
C139 C 1.3073(8) -1.1734(9) 0.9613(7) 0.0774 1.0000 Uani D U
C140 C 1.2528(8) -1.1609(9) 0.9210(7) 0.0769 1.0000 Uani D U
C141 C 1.2836(9) -1.2005(9) 0.8581(7) 0.0793 1.0000 Uani D U
C142 C 1.3720(8) -1.2532(9) 0.8362(8) 0.0777 1.0000 Uani D U
C143 C 1.1562(8) -1.1075(9) 0.9482(9) 0.0746 1.0000 Uani D U
C144 C 1.9053(10) -1.6210(9) 0.6711(8) 0.0682 1.0000 Uani . U
C145 C 1.9693(11) -1.6736(9) 0.6416(8) 0.0670 1.0000 Uani . U
C146 C 2.0504(8) -1.7324(9) 0.6065(6) 0.0636 1.0000 Uani D U
C147 C 2.1205(8) -1.7570(9) 0.6331(7) 0.0780 1.0000 Uani D U
C148 C 2.2044(9) -1.8125(8) 0.5986(7) 0.0758 1.0000 Uani D U
C149 C 2.2191(7) -1.8491(7) 0.5380(6) 0.0630 1.0000 Uani D U
C150 C 2.1480(7) -1.8262(8) 0.5121(7) 0.0714 1.0000 Uani D U
C151 C 2.0660(8) -1.7685(8) 0.5454(7) 0.0712 1.0000 Uani D U
C152 C 2.3104(7) -1.9056(8) 0.4989(8) 0.0626 1.0000 Uani D U
N201 N 0.9278(7) -1.0232(6) 0.8715(5) 0.0846 1.0000 Uani D U
C202 C 0.9290(8) -0.9766(7) 0.8204(5) 0.0934 1.0000 Uani D U
C203 C 0.8806(7) -0.9682(7) 0.7764(7) 0.1008 1.0000 Uani D U
C204 C 0.8284(8) -1.0106(4) 0.7854(7) 0.1016 1.0000 Uani D U
C205 C 0.8258(8) -1.0563(7) 0.8375(6) 0.0986 1.0000 Uani D U
C206 C 0.8771(7) -1.0662(7) 0.8808(7) 0.0929 1.0000 Uani D U
N211 N 0.6608(8) -0.9768(5) 0.6673(6) 0.0960 1.0000 Uani D U
C212 C 0.7470(8) -0.9832(5) 0.6383(8) 0.1035 1.0000 Uani D U
C213 C 0.8033(11) -0.9946(5) 0.6770(6) 0.1053 1.0000 Uani D U
C214 C 0.7740(8) -1.0006(5) 0.7436(6) 0.1040 1.0000 Uani D U
C215 C 0.6860(8) -0.9928(5) 0.7704(8) 0.1041 1.0000 Uani D U
C216 C 0.6275(11) -0.9826(5) 0.7340(6) 0.1031 1.0000 Uani D U
O301 O 1.5094(8) -0.1381(8) 0.3236(6) 0.0996 1.0000 Uani D U
C302 C 1.5137(12) -0.2026(9) 0.3338(8) 0.0970 1.0000 Uani D U
N303 N 1.5386(9) -0.2594(8) 0.2868(6) 0.0892 1.0000 Uani D U
C304 C 1.5667(13) -0.2446(11) 0.2179(6) 0.1006 1.0000 Uani D U
C305 C 1.5369(16) -0.3353(9) 0.3002(11) 0.1218 1.0000 Uani D U
C1 C 1.2440(11) -0.5261(9) 0.8882(7) 0.0665 1.0000 Uani . U
C2 C 1.3395(10) -0.5406(7) 0.8845(7) 0.0671 1.0000 Uani D U
C3 C 1.3593(9) -0.4789(8) 0.8578(8) 0.0697 1.0000 Uani D U
C4 C 1.2862(11) -0.4173(9) 0.8379(8) 0.0679 1.0000 Uani . U
C5 C 1.2697(11) -0.4599(9) 0.7884(6) 0.0723 1.0000 Uani D U
C6 C 1.2682(11) -0.4408(8) 0.7251(6) 0.0693 1.0000 Uani D U
C7 C 1.2432(9) -0.4841(7) 0.6882(6) 0.0600 1.0000 Uani D U
C8 C 1.2443(10) -0.4763(9) 0.6159(7) 0.0650 1.0000 Uani . U
C9 C 1.3078(8) -0.5576(8) 0.5813(6) 0.0605 1.0000 Uani D U
C10 C 1.2837(9) -0.6166(7) 0.6077(7) 0.0599 1.0000 Uani D U
C11 C 1.1997(10) -0.5875(9) 0.6658(7) 0.0640 1.0000 Uani . U
C12 C 1.2195(10) -0.5433(7) 0.7141(5) 0.0587 1.0000 Uani D U
C13 C 1.2184(8) -0.5612(8) 0.7781(5) 0.0523 1.0000 Uani D U
C14 C 1.2429(11) -0.5174(8) 0.8151(6) 0.0664 1.0000 Uani D U
C15 C 1.3958(9) -0.6019(8) 0.9092(8) 0.0740 1.0000 Uani D U
C16 C 1.4768(10) -0.6002(9) 0.9084(9) 0.0863 1.0000 Uani D U
C17 C 1.4980(12) -0.5412(9) 0.8775(9) 0.0941 1.0000 Uani D U
C18 C 1.4433(9) -0.4805(10) 0.8512(10) 0.0954 1.0000 Uani D U
C19 C 1.3835(8) -0.5759(8) 0.5270(6) 0.0620 1.0000 Uani D U
C20 C 1.4351(11) -0.6530(7) 0.5025(7) 0.0754 1.0000 Uani D U
C21 C 1.4100(9) -0.7118(9) 0.5272(7) 0.0752 1.0000 Uani D U
C22 C 1.3376(9) -0.6930(8) 0.5827(6) 0.0653 1.0000 Uani D U
C23 C 1.1843(9) -0.4504(8) 0.9241(7) 0.0692 1.0000 Uani D U
C24 C 1.2045(10) -0.3897(7) 0.8963(8) 0.0730 1.0000 Uani D U
C25 C 1.1552(10) -0.3146(9) 0.9264(8) 0.0910 1.0000 Uani D U
C26 C 1.0766(12) -0.2949(11) 0.9778(9) 0.1136 1.0000 Uani D U
C27 C 1.0573(13) -0.3572(9) 1.0022(9) 0.1034 1.0000 Uani D U
C28 C 1.1093(9) -0.4349(9) 0.9784(7) 0.0833 1.0000 Uani D U
C29 C 1.1332(10) -0.5279(9) 0.6407(9) 0.0797 1.0000 Uani D U
C30 C 1.1559(10) -0.4689(8) 0.6125(8) 0.0712 1.0000 Uani D U
C31 C 1.1003(9) -0.4074(10) 0.5869(9) 0.0894 1.0000 Uani D U
C32 C 1.0205(11) -0.4080(11) 0.5845(10) 0.0988 1.0000 Uani D U
C33 C 1.0008(11) -0.4682(10) 0.6134(9) 0.0936 1.0000 Uani D U
C34 C 1.0522(9) -0.5291(10) 0.6414(9) 0.0894 1.0000 Uani D U
C35 C 1.2843(10) -0.3800(9) 0.6984(8) 0.0631 1.0000 Uani . U
C36 C 1.2991(10) -0.3259(9) 0.6706(8) 0.0650 1.0000 Uani . U
C37 C 1.3206(10) -0.2687(9) 0.6363(6) 0.0667 1.0000 Uani D U
C38 C 1.2994(9) -0.2508(8) 0.5784(6) 0.0645 1.0000 Uani D U
C39 C 1.3186(9) -0.1976(8) 0.5377(7) 0.0668 1.0000 Uani D U
C40 C 1.3712(9) -0.1651(7) 0.5538(6) 0.0595 1.0000 Uani D U
C41 C 1.3997(10) -0.1839(8) 0.6088(6) 0.0668 1.0000 Uani D U
C42 C 1.3728(9) -0.2339(8) 0.6497(7) 0.0662 1.0000 Uani D U
C43 C 1.4015(9) -0.1127(8) 0.5078(7) 0.0587 1.0000 Uani D U
C44 C 1.2009(9) -0.6244(9) 0.8034(6) 0.0496 1.0000 Uani . U
C45 C 1.1845(9) -0.6786(9) 0.8258(8) 0.0636 1.0000 Uani . U
C46 C 1.1572(9) -0.7353(8) 0.8532(7) 0.0626 1.0000 Uani D U
C47 C 1.1143(11) -0.7662(9) 0.8216(8) 0.0790 1.0000 Uani D U
C48 C 1.0897(10) -0.8244(9) 0.8508(7) 0.0713 1.0000 Uani D U
C49 C 1.0991(10) -0.8494(9) 0.9107(7) 0.0724 1.0000 Uani D U
C50 C 1.1453(10) -0.8201(9) 0.9393(8) 0.0762 1.0000 Uani D U
C51 C 1.1773(10) -0.7667(9) 0.9093(7) 0.0709 1.0000 Uani D U
C52 C 1.0608(10) -0.9049(8) 0.9437(9) 0.0696 1.0000 Uani D U
Zn1 Zn 1.5000 0.0000 0.5000 0.0617 1.0000 Uani S U
O104 O 2.3721(6) -1.9203(6) 0.5262(5) 0.0684 1.0000 Uani . U
O103 O 2.3115(7) -1.9401(7) 0.4496(6) 0.0869 1.0000 Uani . U
Zn5 Zn 1.41288(13) -0.03597(14) 0.39277(10) 0.0689 1.0000 Uani . U
O2 O 1.3797(7) -0.1015(7) 0.4541(5) 0.0780 1.0000 Uani . U
O1 O 1.4515(6) -0.0857(6) 0.5224(5) 0.0656 1.0000 Uani . U
O4 O 1.0349(7) -0.9355(7) 0.9088(5) 0.0779 1.0000 Uani . U
Zn69 Zn 0.98277(12) -1.01527(13) 0.94109(10) 0.0614 1.0000 Uani . U
O101 O 1.1090(7) -1.0956(7) 0.9117(5) 0.0803 1.0000 Uani . U
O102 O 1.1350(6) -1.0733(7) 1.0005(5) 0.0729 1.0000 Uani . U
O402 O 1.5099(7) -0.0129(6) 0.4028(4) 0.0758 1.0000 Uani D U
O3 O 1.0559(9) -0.9089(7) 1.0006(6) 0.0914 1.0000 Uani . U
O403 O 1.5127(10) 0.0317(9) 0.3033(5) 0.1231 1.0000 Uani D U
N401 N 1.5445(9) 0.0177(9) 0.3526(5) 0.1041 1.0000 Uani D U
H1011 H 1.8203 -1.5583 0.5845 0.0758 1.0000 Uiso R .
H1041 H 1.5642 -1.3706 0.7058 0.0771 1.0000 Uiso R .
H1081 H 1.6718 -1.4337 0.9144 0.0847 1.0000 Uiso R .
H1111 H 1.9281 -1.6283 0.7893 0.0822 1.0000 Uiso R .
H1151 H 1.7329 -1.6283 0.5461 0.0852 1.0000 Uiso R .
H1161 H 1.5958 -1.6300 0.5514 0.0981 1.0000 Uiso R .
H1171 H 1.4685 -1.5281 0.6130 0.0990 1.0000 Uiso R .
H1181 H 1.4726 -1.4292 0.6719 0.0841 1.0000 Uiso R .
H1191 H 1.6336 -1.5386 0.9872 0.0931 1.0000 Uiso R .
H1201 H 1.6687 -1.6661 1.0080 0.1210 1.0000 Uiso R .
H1211 H 1.7935 -1.7630 0.9407 0.1090 1.0000 Uiso R .
H1221 H 1.8920 -1.7344 0.8529 0.0980 1.0000 Uiso R .
H1251 H 1.5987 -1.2632 0.6463 0.0931 1.0000 Uiso R .
H1261 H 1.6994 -1.2280 0.5671 0.0861 1.0000 Uiso R .
H1271 H 1.8263 -1.3229 0.4980 0.0929 1.0000 Uiso R .
H1281 H 1.8586 -1.4522 0.5161 0.0763 1.0000 Uiso R .
H1311 H 1.7600 -1.3624 0.9444 0.0941 1.0000 Uiso R .
H1321 H 1.8958 -1.3585 0.9362 0.1030 1.0000 Uiso R .
H1331 H 2.0259 -1.4619 0.8783 0.1040 1.0000 Uiso R .
H1341 H 2.0186 -1.5613 0.8211 0.0901 1.0000 Uiso R .
H1381 H 1.4336 -1.2376 0.9651 0.0900 1.0000 Uiso R .
H1391 H 1.2860 -1.1428 1.0016 0.0870 1.0000 Uiso R .
H1411 H 1.2472 -1.1900 0.8308 0.0931 1.0000 Uiso R .
H1421 H 1.3933 -1.2819 0.7955 0.0991 1.0000 Uiso R .
H1471 H 2.1112 -1.7356 0.6749 0.0849 1.0000 Uiso R .
H1481 H 2.2519 -1.8249 0.6157 0.0910 1.0000 Uiso R .
H1501 H 2.1558 -1.8516 0.4723 0.0850 1.0000 Uiso R .
H1511 H 2.0205 -1.7520 0.5262 0.0901 1.0000 Uiso R .
H2021 H 0.9643 -0.9489 0.8157 0.1016 1.0000 Uiso R .
H2031 H 0.8836 -0.9355 0.7430 0.1230 1.0000 Uiso R .
H2051 H 0.7880 -1.0819 0.8440 0.1181 1.0000 Uiso R .
H2061 H 0.8766 -1.1001 0.9134 0.1063 1.0000 Uiso R .
H2121 H 0.7671 -0.9799 0.5929 0.1210 1.0000 Uiso R .
H2131 H 0.8605 -0.9969 0.6584 0.1272 1.0000 Uiso R .
H2151 H 0.6656 -0.9953 0.8156 0.1242 1.0000 Uiso R .
H2161 H 0.5706 -0.9813 0.7517 0.1272 1.0000 Uiso R .
H3021 H 1.4974 -0.2131 0.3773 0.1102 1.0000 Uiso R .
H11 H 1.2290 -0.5689 0.9068 0.0761 1.0000 Uiso R .
H41 H 1.3018 -0.3749 0.8192 0.0813 1.0000 Uiso R .
H81 H 1.2606 -0.4339 0.5982 0.0720 1.0000 Uiso R .
H111 H 1.1822 -0.6287 0.6847 0.0701 1.0000 Uiso R .
H151 H 1.3819 -0.6434 0.9239 0.0899 1.0000 Uiso R .
H161 H 1.5138 -0.6372 0.9283 0.0981 1.0000 Uiso R .
H171 H 1.5540 -0.5430 0.8736 0.1100 1.0000 Uiso R .
H181 H 1.4596 -0.4416 0.8322 0.1082 1.0000 Uiso R .
H191 H 1.4016 -0.5374 0.5094 0.0690 1.0000 Uiso R .
H201 H 1.4865 -0.6661 0.4671 0.0861 1.0000 Uiso R .
H211 H 1.4439 -0.7629 0.5085 0.0851 1.0000 Uiso R .
H221 H 1.3230 -0.7326 0.6026 0.0780 1.0000 Uiso R .
H251 H 1.1714 -0.2752 0.9085 0.1122 1.0000 Uiso R .
H261 H 1.0408 -0.2442 0.9959 0.1280 1.0000 Uiso R .
H271 H 1.0073 -0.3464 1.0381 0.1001 1.0000 Uiso R .
H281 H 1.0958 -0.4749 0.9974 0.0920 1.0000 Uiso R .
H311 H 1.1174 -0.3685 0.5685 0.0989 1.0000 Uiso R .
H321 H 0.9821 -0.3694 0.5666 0.0970 1.0000 Uiso R .
H331 H 0.9480 -0.4692 0.6116 0.1031 1.0000 Uiso R .
H341 H 1.0346 -0.5676 0.6603 0.0862 1.0000 Uiso R .
H381 H 1.2697 -0.2767 0.5660 0.0843 1.0000 Uiso R .
H391 H 1.2979 -0.1835 0.5012 0.0900 1.0000 Uiso R .
H411 H 1.4355 -0.1620 0.6179 0.0753 1.0000 Uiso R .
H421 H 1.3918 -0.2458 0.6869 0.0782 1.0000 Uiso R .
H471 H 1.1029 -0.7483 0.7828 0.1028 1.0000 Uiso R .
H481 H 1.0641 -0.8464 0.8284 0.0911 1.0000 Uiso R .
H501 H 1.1553 -0.8375 0.9788 0.0951 1.0000 Uiso R .
H511 H 1.2117 -0.7519 0.9279 0.0909 1.0000 Uiso R .
H3041 H 1.5850 -0.2905 0.1903 0.1264 1.0000 Uiso R .
H3042 H 1.6142 -0.2287 0.2099 0.1264 1.0000 Uiso R .
H3043 H 1.5177 -0.2050 0.2087 0.1264 1.0000 Uiso R .
H3051 H 1.5586 -0.3681 0.2606 0.1330 1.0000 Uiso R .
H3052 H 1.5748 -0.3566 0.3267 0.1330 1.0000 Uiso R .
H3053 H 1.4789 -0.3307 0.3232 0.1330 1.0000 Uiso R .
O404 O 1.5949(10) 0.0516(10) 0.3584(7) 0.1473 1.0000 Uani D U

loop_
_atom_site_aniso_label
_atom_site_aniso_U_11
_atom_site_aniso_U_22
_atom_site_aniso_U_33
_atom_site_aniso_U_23
_atom_site_aniso_U_13
_atom_site_aniso_U_12
C101 0.060(5) 0.088(6) 0.046(4) 0.025(4) -0.010(5) -0.031(5)
C102 0.066(5) 0.078(8) 0.062(9) 0.019(5) -0.017(6) -0.031(5)
C103 0.064(5) 0.073(8) 0.066(9) 0.021(5) -0.025(6) -0.026(5)
C104 0.063(6) 0.069(6) 0.063(6) 0.022(4) -0.023(4) -0.023(4)
C105 0.060(6) 0.052(7) 0.054(4) 0.019(4) -0.016(4) -0.021(4)
C106 0.044(6) 0.072(8) 0.052(4) 0.013(5) -0.007(4) -0.023(4)
C107 0.057(7) 0.074(9) 0.054(4) 0.009(4) -0.015(4) -0.017(4)
C108 0.055(5) 0.101(6) 0.049(4) 0.016(5) -0.009(5) -0.024(5)
C109 0.060(8) 0.106(6) 0.055(8) 0.024(6) -0.020(5) -0.030(5)
C110 0.065(7) 0.099(6) 0.044(7) 0.011(5) -0.033(4) -0.033(5)
C111 0.047(6) 0.104(7) 0.057(6) 0.013(4) -0.018(4) -0.018(4)
C112 0.048(6) 0.085(9) 0.052(4) 0.014(4) -0.013(4) -0.017(4)
C113 0.047(7) 0.084(9) 0.049(5) 0.015(5) -0.008(4) -0.016(4)
C114 0.053(7) 0.082(9) 0.045(4) 0.020(4) -0.008(4) -0.018(4)
C115 0.069(6) 0.095(10) 0.084(11) -0.006(7) 0.010(8) -0.043(7)
C116 0.082(8) 0.098(11) 0.101(13) 0.002(8) -0.018(9) -0.046(8)
C117 0.066(7) 0.096(11) 0.100(13) 0.016(8) -0.016(8) -0.046(7)
C118 0.065(5) 0.096(10) 0.071(10) 0.015(7) -0.008(8) -0.040(7)
C119 0.072(9) 0.126(9) 0.055(9) 0.032(7) -0.028(5) -0.048(8)
C120 0.116(12) 0.134(11) 0.058(10) 0.044(9) -0.030(7) -0.058(9)
C121 0.125(13) 0.117(9) 0.060(10) 0.031(8) -0.047(7) -0.056(8)
C122 0.109(11) 0.103(6) 0.048(9) 0.024(7) -0.036(6) -0.029(8)
C123 0.057(7) 0.092(6) 0.062(8) 0.037(6) -0.035(5) -0.035(5)
C124 0.072(7) 0.086(5) 0.051(7) 0.027(5) -0.035(5) -0.038(4)
C125 0.101(10) 0.088(5) 0.063(10) 0.036(7) -0.037(7) -0.038(7)
C126 0.110(11) 0.083(7) 0.065(10) 0.030(7) -0.040(7) -0.050(7)
C127 0.106(10) 0.096(8) 0.048(9) 0.034(7) -0.039(6) -0.051(8)
C128 0.075(8) 0.093(7) 0.034(7) 0.032(6) -0.037(5) -0.039(6)
C129 0.056(5) 0.092(8) 0.067(9) 0.028(6) -0.026(6) -0.024(5)
C130 0.062(5) 0.086(8) 0.079(10) 0.025(6) -0.036(6) -0.017(5)
C131 0.066(6) 0.101(10) 0.090(12) 0.012(8) -0.008(9) -0.036(7)
C132 0.072(8) 0.117(12) 0.118(14) 0.012(9) -0.006(10) -0.049(8)
C133 0.063(6) 0.126(14) 0.113(14) 0.012(9) -0.017(9) -0.045(8)
C134 0.061(5) 0.114(11) 0.056(9) 0.035(7) -0.017(7) -0.040(7)
C135 0.061(8) 0.069(10) 0.071(8) -0.003(6) -0.020(6) -0.015(5)
C136 0.055(6) 0.070(9) 0.069(9) 0.008(6) -0.002(6) -0.023(5)
C137 0.056(6) 0.067(9) 0.086(8) -0.005(7) -0.012(5) -0.021(5)
C138 0.052(6) 0.075(10) 0.088(9) -0.009(7) -0.008(6) -0.018(6)
C139 0.052(6) 0.084(11) 0.076(8) 0.008(7) -0.006(5) -0.015(6)
C140 0.066(5) 0.062(9) 0.083(8) 0.012(6) -0.018(5) -0.010(6)
C141 0.059(6) 0.086(11) 0.079(8) 0.009(7) -0.011(6) -0.022(6)
C142 0.060(6) 0.082(11) 0.077(8) 0.012(7) -0.012(5) -0.020(6)
C143 0.064(5) 0.072(10) 0.075(8) 0.006(6) -0.024(5) -0.012(6)
C144 0.060(8) 0.064(9) 0.060(7) 0.020(6) 0.002(6) -0.018(5)
C145 0.058(6) 0.062(9) 0.068(9) 0.005(6) 0.005(6) -0.028(5)
C146 0.042(5) 0.080(9) 0.062(7) 0.007(5) 0.010(5) -0.035(5)
C147 0.054(6) 0.101(11) 0.062(8) 0.003(7) 0.001(5) -0.028(6)
C148 0.051(6) 0.070(10) 0.102(9) -0.004(7) -0.007(6) -0.030(6)
C149 0.043(4) 0.060(8) 0.081(8) 0.014(5) 0.002(4) -0.031(5)
C150 0.049(5) 0.067(9) 0.078(9) 0.004(6) -0.002(5) -0.014(6)
C151 0.048(6) 0.072(10) 0.076(8) -0.002(6) -0.006(6) -0.015(5)
C152 0.043(4) 0.070(8) 0.070(8) 0.015(5) -0.006(4) -0.026(5)
N201 0.067(5) 0.129(8) 0.067(4) 0.009(4) -0.021(4) -0.047(5)
C202 0.080(7) 0.136(8) 0.075(6) 0.018(5) -0.030(5) -0.051(6)
C203 0.098(7) 0.147(8) 0.077(6) 0.021(5) -0.038(5) -0.062(6)
C204 0.100(6) 0.152(8) 0.073(5) 0.013(5) -0.035(4) -0.065(5)
C205 0.088(7) 0.148(8) 0.084(6) 0.019(5) -0.040(5) -0.064(6)
C206 0.084(7) 0.138(8) 0.079(6) 0.013(5) -0.035(5) -0.060(5)
N211 0.085(5) 0.146(8) 0.072(4) 0.016(4) -0.034(4) -0.055(5)
C212 0.082(5) 0.162(9) 0.079(5) 0.018(7) -0.035(4) -0.054(7)
C213 0.083(5) 0.167(9) 0.076(5) 0.016(7) -0.034(4) -0.053(7)
C214 0.098(5) 0.156(8) 0.076(4) 0.017(6) -0.037(4) -0.064(6)
C215 0.098(6) 0.160(9) 0.071(5) 0.018(7) -0.035(4) -0.063(7)
C216 0.095(6) 0.157(9) 0.073(4) 0.021(7) -0.035(4) -0.060(7)
O301 0.086(6) 0.111(5) 0.085(6) -0.018(4) -0.011(4) -0.031(4)
C302 0.077(11) 0.107(5) 0.081(9) -0.013(6) -0.008(10) -0.020(8)
N303 0.068(9) 0.086(6) 0.083(7) -0.005(5) -0.014(8) -0.005(8)
C304 0.099(14) 0.100(13) 0.080(7) -0.014(8) -0.008(11) -0.028(12)
C305 0.128(18) 0.101(11) 0.109(15) 0.002(9) -0.013(14) -0.034(14)
C1 0.078(5) 0.068(5) 0.054(5) 0.012(4) -0.018(5) -0.031(5)
C2 0.070(5) 0.054(7) 0.064(9) 0.005(6) -0.014(6) -0.016(5)
C3 0.065(5) 0.055(7) 0.075(9) 0.004(6) -0.012(6) -0.016(4)
C4 0.072(6) 0.057(6) 0.070(6) 0.013(4) -0.017(4) -0.025(4)
C5 0.083(9) 0.082(9) 0.059(5) 0.019(4) -0.011(6) -0.048(8)
C6 0.084(10) 0.056(8) 0.064(6) 0.017(6) -0.016(8) -0.029(7)
C7 0.055(8) 0.063(8) 0.052(4) 0.015(4) -0.001(5) -0.025(6)
C8 0.063(5) 0.071(5) 0.054(4) 0.027(4) -0.005(5) -0.030(5)
C9 0.060(6) 0.077(5) 0.048(6) 0.017(5) -0.019(4) -0.030(5)
C10 0.067(6) 0.073(5) 0.047(6) 0.011(5) -0.022(4) -0.032(5)
C11 0.062(6) 0.079(6) 0.058(5) 0.022(4) -0.020(3) -0.035(5)
C12 0.067(9) 0.054(8) 0.045(4) 0.015(4) -0.008(5) -0.023(6)
C13 0.032(7) 0.065(7) 0.064(5) 0.032(5) -0.031(6) -0.014(6)
C14 0.080(9) 0.071(9) 0.051(5) 0.017(4) -0.012(6) -0.039(7)
C15 0.077(8) 0.050(8) 0.076(10) -0.002(6) -0.019(8) -0.008(6)
C16 0.075(9) 0.069(10) 0.097(12) 0.016(8) -0.027(9) -0.010(8)
C17 0.074(9) 0.080(11) 0.117(14) 0.022(9) -0.029(9) -0.019(7)
C18 0.072(8) 0.080(10) 0.131(14) 0.038(9) -0.030(10) -0.030(8)
C19 0.075(8) 0.085(6) 0.029(7) 0.010(6) -0.019(4) -0.033(6)
C20 0.083(10) 0.089(7) 0.039(8) 0.009(6) -0.022(6) -0.017(6)
C21 0.075(9) 0.072(7) 0.064(9) 0.006(7) -0.033(5) -0.007(7)
C22 0.070(8) 0.072(5) 0.058(8) 0.019(6) -0.042(5) -0.017(6)
C23 0.066(6) 0.074(5) 0.056(6) 0.012(5) -0.016(5) -0.018(5)
C24 0.066(6) 0.065(5) 0.074(7) 0.010(5) -0.018(5) -0.014(5)
C25 0.081(10) 0.072(6) 0.097(12) -0.002(7) -0.013(7) -0.017(7)
C26 0.101(12) 0.103(9) 0.095(13) -0.019(10) 0.002(8) -0.019(10)
C27 0.089(12) 0.120(10) 0.063(11) -0.011(9) 0.007(8) -0.024(8)
C28 0.071(9) 0.107(8) 0.052(9) 0.018(7) -0.015(5) -0.019(7)
C29 0.062(6) 0.087(9) 0.098(10) 0.032(7) -0.032(6) -0.034(5)
C30 0.067(6) 0.065(8) 0.073(9) 0.011(6) -0.018(6) -0.021(5)
C31 0.062(9) 0.093(10) 0.101(12) 0.038(9) -0.019(9) -0.024(7)
C32 0.070(9) 0.116(13) 0.102(13) 0.026(9) -0.028(9) -0.029(9)
C33 0.060(9) 0.137(14) 0.091(12) 0.031(9) -0.031(8) -0.042(8)
C34 0.071(8) 0.121(12) 0.092(12) 0.026(9) -0.038(9) -0.047(8)
C35 0.060(9) 0.052(8) 0.067(8) 0.016(6) -0.012(8) -0.018(7)
C36 0.065(9) 0.052(8) 0.067(9) 0.014(6) -0.010(8) -0.020(7)
C37 0.083(10) 0.063(9) 0.061(8) 0.015(6) -0.021(7) -0.038(7)
C38 0.036(8) 0.082(10) 0.074(8) 0.029(7) -0.019(7) -0.023(7)
C39 0.064(9) 0.069(10) 0.075(9) 0.026(7) -0.032(7) -0.028(7)
C40 0.046(8) 0.059(8) 0.058(7) -0.005(5) -0.004(6) -0.014(6)
C41 0.072(10) 0.070(10) 0.062(8) 0.003(6) -0.016(7) -0.036(7)
C42 0.065(10) 0.053(9) 0.079(8) 0.010(6) -0.025(7) -0.021(7)
C43 0.031(7) 0.065(8) 0.068(7) 0.005(6) -0.009(6) -0.010(5)
C44 0.044(8) 0.075(8) 0.040(7) 0.023(5) -0.025(7) -0.028(7)
C45 0.043(8) 0.066(9) 0.080(10) 0.019(6) -0.017(8) -0.022(7)
C46 0.035(8) 0.067(8) 0.083(9) 0.023(6) -0.017(6) -0.019(6)
C47 0.085(11) 0.076(10) 0.095(10) 0.034(7) -0.045(9) -0.041(8)
C48 0.065(10) 0.086(10) 0.078(8) 0.022(7) -0.027(8) -0.043(8)
C49 0.065(9) 0.078(9) 0.084(8) 0.026(7) -0.028(7) -0.035(7)
C50 0.069(10) 0.086(11) 0.093(10) 0.041(8) -0.044(8) -0.038(7)
C51 0.051(9) 0.080(10) 0.089(10) 0.028(7) -0.029(7) -0.030(7)
C52 0.058(9) 0.062(9) 0.076(6) 0.011(7) -0.007(8) -0.022(6)
Zn1 0.0388(15) 0.081(2) 0.0614(16) 0.0053(15) -0.0053(12) -0.0275(14)
O104 0.047(2) 0.067(4) 0.088(4) 0.005(3) -0.015(3) -0.024(2)
O103 0.062(3) 0.104(5) 0.076(6) 0.001(4) -0.023(3) -0.012(3)
Zn5 0.0505(12) 0.0959(16) 0.0580(12) 0.0057(11) -0.0097(9) -0.0317(11)
O2 0.074(6) 0.105(6) 0.070(5) 0.017(4) -0.024(4) -0.051(5)
O1 0.047(5) 0.070(4) 0.080(4) 0.018(3) -0.023(4) -0.022(3)
O4 0.074(6) 0.100(6) 0.061(5) 0.017(5) -0.001(5) -0.051(5)
Zn69 0.0465(12) 0.0827(15) 0.0547(12) 0.0113(10) -0.0075(9) -0.0314(11)
O101 0.061(3) 0.097(6) 0.064(5) 0.003(4) -0.017(3) -0.013(3)
O102 0.045(3) 0.097(6) 0.071(5) 0.001(4) -0.008(3) -0.029(3)
O402 0.061(3) 0.109(5) 0.063(2) 0.011(2) -0.014(2) -0.044(3)
O3 0.109(7) 0.105(6) 0.086(5) 0.030(5) -0.030(6) -0.071(5)
O403 0.138(10) 0.176(11) 0.072(6) 0.042(7) -0.021(6) -0.090(8)
N401 0.101(4) 0.159(6) 0.078(4) 0.022(4) -0.014(4) -0.088(4)
O404 0.138(7) 0.193(9) 0.153(7) 0.021(7) -0.022(6) -0.126(6)

loop_
_atom_type_symbol
_atom_type_scat_dispersion_real
_atom_type_scat_dispersion_imag
_atom_type_scat_Cromer_Mann_a1
_atom_type_scat_Cromer_Mann_b1
_atom_type_scat_Cromer_Mann_a2
_atom_type_scat_Cromer_Mann_b2
_atom_type_scat_Cromer_Mann_a3
_atom_type_scat_Cromer_Mann_b3
_atom_type_scat_Cromer_Mann_a4
_atom_type_scat_Cromer_Mann_b4
_atom_type_scat_Cromer_Mann_c
_atom_type_scat_source
C 0.0181 0.0091 2.3100 20.8439 1.0200 10.2075 1.5886 0.5687 0.8650 51.6512 0.2156 'International Tables Vol C 4.2.6.8 and 6.1.1.4'
H 0.0000 0.0000 0.4930 10.5109 0.3229 26.1257 0.1402 3.1424 0.0408 57.7998 0.0030 'International Tables Vol C 4.2.6.8 and 6.1.1.4'
O 0.0492 0.0322 3.0485 13.2771 2.2868 5.7011 1.5463 0.3239 0.8670 32.9089 0.2508 'International Tables Vol C 4.2.6.8 and 6.1.1.4'
Cu -1.9646 0.5888 13.3380 3.5828 7.1676 0.2470 5.6158 11.3966 1.6735 64.8126 1.1910 'International Tables Vol C 4.2.6.8 and 6.1.1.4'
N 0.0311 0.0180 12.2126 0.0057 3.1322 9.8933 2.0125 28.9975 1.1663 0.5826 -11.5290 'International Tables Vol C 4.2.6.8 and 6.1.1.4'
Zn -1.5491 0.6778 14.0743 3.2655 7.0318 0.2333 5.1652 10.3163 2.4100 58.7097 1.3041 'International Tables Vol C 4.2.6.8 and 6.1.1.4'

loop_
_geom_angle_atom_site_label_1
_geom_angle_site_symmetry_1
_geom_angle_atom_site_label_2
_geom_angle_atom_site_label_3
_geom_angle_site_symmetry_3
_geom_angle
_geom_angle_publ_flag
C102 . C101 C114 . 105.7(12) yes
C102 . C101 C123 . 107.2(12) yes
C114 . C101 C123 . 106.8(13) yes
C102 . C101 H1011 . 111.7 no
C114 . C101 H1011 . 111.4 no
C123 . C101 H1011 . 113.5 no
C101 . C102 C103 . 108.6(12) yes
C101 . C102 C115 . 128.4(13) yes
C103 . C102 C115 . 122.8(15) yes
C102 . C103 C104 . 116.6(12) yes
C102 . C103 C118 . 117.5(14) yes
C104 . C103 C118 . 125.9(13) yes
C103 . C104 C105 . 108.8(13) yes
C103 . C104 C124 . 106.1(13) yes
C105 . C104 C124 . 103.5(12) yes
C103 . C104 H1041 . 113.2 no
C105 . C104 H1041 . 113.0 no
C124 . C104 H1041 . 111.7 no
C104 . C105 C106 . 126.2(11) yes
C104 . C105 C114 . 111.6(11) yes
C106 . C105 C114 . 121.9(12) yes
C105 . C106 C107 . 117.3(12) yes
C105 . C106 C135 . 117.3(12) yes
C107 . C106 C135 . 124.9(12) yes
C106 . C107 C108 . 124.8(11) yes
C106 . C107 C112 . 120.6(12) yes
C108 . C107 C112 . 114.6(11) yes
C107 . C108 C109 . 101.0(13) yes
C107 . C108 C130 . 107.2(12) yes
C109 . C108 C130 . 105.2(13) yes
C107 . C108 H1081 . 115.0 no
C109 . C108 H1081 . 113.9 no
C130 . C108 H1081 . 113.4 no
C108 . C109 C110 . 114.5(11) yes
C108 . C109 C119 . 124.5(13) yes
C110 . C109 C119 . 121.1(15) yes
C109 . C110 C111 . 112.4(13) yes
C109 . C110 C122 . 121.0(15) yes
C111 . C110 C122 . 126.6(13) yes
C110 . C111 C112 . 105.3(12) yes
C110 . C111 C129 . 106.2(12) yes
C112 . C111 C129 . 104.2(14) yes
C110 . C111 H1111 . 112.9 no
C112 . C111 H1111 . 114.0 no
C129 . C111 H1111 . 113.4 no
C111 . C112 C107 . 113.3(11) yes
C111 . C112 C113 . 124.7(12) yes
C107 . C112 C113 . 121.9(13) yes
C112 . C113 C114 . 117.6(12) yes
C112 . C113 C144 . 121.9(12) yes
C114 . C113 C144 . 120.5(12) yes
C101 . C114 C113 . 127.2(11) yes
C101 . C114 C105 . 112.1(11) yes
C113 . C114 C105 . 120.4(12) yes
C102 . C115 C116 . 120.0(15) yes
C102 . C115 H1151 . 120.5 no
C116 . C115 H1151 . 119.5 no
C115 . C116 C117 . 116.6(16) yes
C115 . C116 H1161 . 121.3 no
C117 . C116 H1161 . 122.2 no
C116 . C117 C118 . 123.9(16) yes
C116 . C117 H1171 . 117.5 no
C118 . C117 H1171 . 118.5 no
C103 . C118 C117 . 119.2(15) yes
C103 . C118 H1181 . 120.2 no
C117 . C118 H1181 . 120.7 no
C109 . C119 C120 . 118.2(16) yes
C109 . C119 H1191 . 121.2 no
C120 . C119 H1191 . 120.5 no
C119 . C120 C121 . 120.2(17) yes
C119 . C120 H1201 . 119.0 no
C121 . C120 H1201 . 120.7 no
C120 . C121 C122 . 122.0(18) yes
C120 . C121 H1211 . 118.1 no
C122 . C121 H1211 . 119.9 no
C121 . C122 C110 . 117.4(16) yes
C121 . C122 H1221 . 121.7 no
C110 . C122 H1221 . 120.9 no
C101 . C123 C124 . 115.9(11) yes
C101 . C123 C128 . 131.7(13) yes
C124 . C123 C128 . 112.4(13) yes
C104 . C124 C123 . 109.2(11) yes
C104 . C124 C125 . 124.3(13) yes
C123 . C124 C125 . 126.3(14) yes
C124 . C125 C126 . 117.4(15) yes
C124 . C125 H1251 . 121.5 no
C126 . C125 H1251 . 121.1 no
C125 . C126 C127 . 120.3(15) yes
C125 . C126 H1261 . 120.1 no
C127 . C126 H1261 . 119.6 no
C126 . C127 C128 . 117.8(15) yes
C126 . C127 H1271 . 120.0 no
C128 . C127 H1271 . 122.2 no
C127 . C128 C123 . 125.6(14) yes
C127 . C128 H1281 . 118.0 no
C123 . C128 H1281 . 116.3 no
C111 . C129 C130 . 115.7(12) yes
C111 . C129 C134 . 125.2(13) yes
C130 . C129 C134 . 119.1(15) yes
C108 . C130 C129 . 112.0(13) yes
C108 . C130 C131 . 128.0(13) yes
C129 . C130 C131 . 119.9(15) yes
C130 . C131 C132 . 121.0(17) yes
C130 . C131 H1311 . 118.6 no
C132 . C131 H1311 . 120.1 no
C131 . C132 C133 . 118.7(18) yes
C131 . C132 H1321 . 119.5 no
C133 . C132 H1321 . 121.8 no
C132 . C133 C134 . 120.6(17) yes
C132 . C133 H1331 . 118.6 no
C134 . C133 H1331 . 120.7 no
C129 . C134 C133 . 120.5(16) yes
C129 . C134 H1341 . 119.5 no
C133 . C134 H1341 . 120.0 no
C106 . C135 C136 . 177.1(17) yes
C135 . C136 C137 . 170.2(18) yes
C136 . C137 C138 . 121.6(13) yes
C136 . C137 C142 . 117.1(13) yes
C138 . C137 C142 . 121.1(15) yes
C137 . C138 C139 . 118.7(15) yes
C137 . C138 H1381 . 120.2 no
C139 . C138 H1381 . 121.1 no
C138 . C139 C140 . 119.4(14) yes
C138 . C139 H1391 . 120.5 no
C140 . C139 H1391 . 119.8 no
C139 . C140 C141 . 122.1(13) yes
C139 . C140 C143 . 118.6(12) yes
C141 . C140 C143 . 119.2(12) yes
C140 . C141 C142 . 117.6(14) yes
C140 . C141 H1411 . 121.2 no
C142 . C141 H1411 . 121.0 no
C141 . C142 C137 . 121.0(15) yes
C141 . C142 H1421 . 119.3 no
C137 . C142 H1421 . 119.6 no
C140 . C143 O101 . 118.1(14) yes
C140 . C143 O102 . 115.9(14) yes
O101 . C143 O102 . 125.3(13) yes
C113 . C144 C145 . 176.3(16) yes
C144 . C145 C146 . 174.7(17) yes
C145 . C146 C147 . 119.3(13) yes
C145 . C146 C151 . 123.9(13) yes
C147 . C146 C151 . 116.8(14) yes
C146 . C147 C148 . 121.7(15) yes
C146 . C147 H1471 . 118.7 no
C148 . C147 H1471 . 119.6 no
C147 . C148 C149 . 121.0(14) yes
C147 . C148 H1481 . 120.4 no
C149 . C148 H1481 . 118.6 no
C148 . C149 C150 . 117.3(12) yes
C148 . C149 C152 . 121.2(12) yes
C150 . C149 C152 . 121.3(12) yes
C149 . C150 C151 . 121.3(13) yes
C149 . C150 H1501 . 118.6 no
C151 . C150 H1501 . 120.0 no
C150 . C151 C146 . 121.8(14) yes
C150 . C151 H1511 . 120.1 no
C146 . C151 H1511 . 118.2 no
C149 . C152 O104 . 116.3(13) yes
C149 . C152 O103 . 113.7(13) yes
O104 . C152 O103 . 128.8(11) yes
C202 . N201 C206 . 120.1(14) yes
C202 . N201 Zn69 . 119.9(10) yes
C206 . N201 Zn69 . 119.1(10) yes
N201 . C202 C203 . 124.3(16) yes
N201 . C202 H2021 . 117.4 no
C203 . C202 H2021 . 118.3 no
C202 . C203 C204 . 116.4(16) yes
C202 . C203 H2031 . 120.5 no
C204 . C203 H2031 . 123.1 no
C203 . C204 C205 . 119.4(17) yes
C203 . C204 C214 . 118.4(12) yes
C205 . C204 C214 . 122.1(12) yes
C204 . C205 C206 . 123.8(17) yes
C204 . C205 H2051 . 117.9 no
C206 . C205 H2051 . 118.3 no
C205 . C206 N201 . 115.9(15) yes
C205 . C206 H2061 . 121.3 no
N201 . C206 H2061 . 122.8 no
Zn5 2_746 N211 C212 . 116.5(10) yes
Zn5 2_746 N211 C216 . 120.6(10) yes
C212 . N211 C216 . 122.8(14) yes
N211 . C212 C213 . 119.7(16) yes
N211 . C212 H2121 . 120.1 no
C213 . C212 H2121 . 120.2 no
C212 . C213 C214 . 120.1(17) yes
C212 . C213 H2131 . 120.6 no
C214 . C213 H2131 . 119.3 no
C204 . C214 C213 . 122.2(12) yes
C204 . C214 C215 . 120.0(12) yes
C213 . C214 C215 . 117.7(17) yes
C214 . C215 C216 . 124.5(17) yes
C214 . C215 H2151 . 117.8 no
C216 . C215 H2151 . 117.8 no
C215 . C216 N211 . 115.1(15) yes
C215 . C216 H2161 . 123.8 no
N211 . C216 H2161 . 121.1 no
C302 . O301 Zn5 . 121.8(11) yes
O301 . C302 N303 . 124.5(17) yes
O301 . C302 H3021 . 117.8 no
N303 . C302 H3021 . 117.7 no
C302 . N303 C304 . 118.5(15) yes
C302 . N303 C305 . 123.6(15) yes
C304 . N303 C305 . 117.9(15) yes
N303 . C304 H3041 . 109.1 no
N303 . C304 H3042 . 111.0 no
H3041 . C304 H3042 . 109.5 no
N303 . C304 H3043 . 108.2 no
H3041 . C304 H3043 . 109.5 no
H3042 . C304 H3043 . 109.5 no
N303 . C305 H3051 . 110.9 no
N303 . C305 H3052 . 105.9 no
H3051 . C305 H3052 . 109.5 no
N303 . C305 H3053 . 111.5 no
H3051 . C305 H3053 . 109.5 no
H3052 . C305 H3053 . 109.5 no
C2 . C1 C14 . 103.6(12) yes
C2 . C1 C23 . 108.9(13) yes
C14 . C1 C23 . 105.5(13) yes
C2 . C1 H11 . 111.0 no
C14 . C1 H11 . 113.4 no
C23 . C1 H11 . 113.8 no
C1 . C2 C3 . 110.0(12) yes
C1 . C2 C15 . 125.4(13) yes
C3 . C2 C15 . 124.4(15) yes
C2 . C3 C4 . 114.7(12) yes
C2 . C3 C18 . 118.9(14) yes
C4 . C3 C18 . 126.4(12) yes
C3 . C4 C5 . 103.7(13) yes
C3 . C4 C24 . 108.1(13) yes
C5 . C4 C24 . 107.1(13) yes
C3 . C4 H41 . 113.2 no
C5 . C4 H41 . 111.4 no
C24 . C4 H41 . 112.7 no
C4 . C5 C6 . 126.7(12) yes
C4 . C5 C14 . 112.1(11) yes
C6 . C5 C14 . 120.7(13) yes
C5 . C6 C7 . 117.9(13) yes
C5 . C6 C35 . 123.9(13) yes
C7 . C6 C35 . 118.0(12) yes
C6 . C7 C8 . 125.8(11) yes
C6 . C7 C12 . 121.3(13) yes
C8 . C7 C12 . 112.8(11) yes
C7 . C8 C9 . 103.5(11) yes
C7 . C8 C30 . 107.2(11) yes
C9 . C8 C30 . 103.6(13) yes
C7 . C8 H81 . 112.2 no
C9 . C8 H81 . 115.3 no
C30 . C8 H81 . 114.0 no
C8 . C9 C10 . 114.2(11) yes
C8 . C9 C19 . 126.6(11) yes
C10 . C9 C19 . 119.2(13) yes
C9 . C10 C11 . 113.0(11) yes
C9 . C10 C22 . 119.8(13) yes
C11 . C10 C22 . 127.1(12) yes
C10 . C11 C12 . 104.3(11) yes
C10 . C11 C29 . 104.6(12) yes
C12 . C11 C29 . 105.3(13) yes
C10 . C11 H111 . 113.5 no
C12 . C11 H111 . 113.8 no
C29 . C11 H111 . 114.3 no
C11 . C12 C7 . 114.3(11) yes
C11 . C12 C13 . 124.6(11) yes
C7 . C12 C13 . 121.1(12) yes
C12 . C13 C14 . 117.5(12) yes
C12 . C13 C44 . 121.7(11) yes
C14 . C13 C44 . 120.5(10) yes
C1 . C14 C13 . 126.1(11) yes
C1 . C14 C5 . 112.5(11) yes
C13 . C14 C5 . 121.4(13) yes
C2 . C15 C16 . 117.0(15) yes
C2 . C15 H151 . 121.9 no
C16 . C15 H151 . 121.0 no
C15 . C16 C17 . 117.6(16) yes
C15 . C16 H161 . 119.8 no
C17 . C16 H161 . 122.6 no
C16 . C17 C18 . 125.8(17) yes
C16 . C17 H171 . 117.2 no
C18 . C17 H171 . 117.0 no
C3 . C18 C17 . 115.9(16) yes
C3 . C18 H181 . 121.3 no
C17 . C18 H181 . 122.7 no
C9 . C19 C20 . 119.2(14) yes
C9 . C19 H191 . 120.5 no
C20 . C19 H191 . 120.1 no
C19 . C20 C21 . 121.7(15) yes
C19 . C20 H201 . 120.2 no
C21 . C20 H201 . 118.0 no
C20 . C21 C22 . 117.8(15) yes
C20 . C21 H211 . 120.4 no
C22 . C21 H211 . 121.6 no
C10 . C22 C21 . 121.5(14) yes
C10 . C22 H221 . 119.3 no
C21 . C22 H221 . 119.1 no
C1 . C23 C24 . 113.5(12) yes
C1 . C23 C28 . 126.3(13) yes
C24 . C23 C28 . 120.1(15) yes
C4 . C24 C23 . 112.5(12) yes
C4 . C24 C25 . 127.3(13) yes
C23 . C24 C25 . 120.0(15) yes
C24 . C25 C26 . 121.9(17) yes
C24 . C25 H251 . 118.9 no
C26 . C25 H251 . 118.7 no
C25 . C26 C27 . 115.3(18) yes
C25 . C26 H261 . 122.5 no
C27 . C26 H261 . 122.2 no
C26 . C27 C28 . 125.0(18) yes
C26 . C27 H271 . 117.5 no
C28 . C27 H271 . 117.4 no
C27 . C28 C23 . 116.9(16) yes
C27 . C28 H281 . 122.5 no
C23 . C28 H281 . 120.6 no
C11 . C29 C30 . 116.3(12) yes
C11 . C29 C34 . 124.2(13) yes
C30 . C29 C34 . 119.4(15) yes
C8 . C30 C29 . 112.4(12) yes
C8 . C30 C31 . 123.7(13) yes
C29 . C30 C31 . 123.7(15) yes
C30 . C31 C32 . 118.5(16) yes
C30 . C31 H311 . 121.7 no
C32 . C31 H311 . 119.6 no
C31 . C32 C33 . 115.3(16) yes
C31 . C32 H321 . 121.9 no
C33 . C32 H321 . 122.6 no
C32 . C33 C34 . 128.3(17) yes
C32 . C33 H331 . 115.7 no
C34 . C33 H331 . 115.9 no
C29 . C34 C33 . 114.5(16) yes
C29 . C34 H341 . 121.7 no
C33 . C34 H341 . 123.8 no
C6 . C35 C36 . 176.5(17) yes
C35 . C36 C37 . 176.2(17) yes
C36 . C37 C38 . 118.8(12) yes
C36 . C37 C42 . 126.2(12) yes
C38 . C37 C42 . 114.4(13) yes
C37 . C38 C39 . 125.9(14) yes
C37 . C38 H381 . 116.4 no
C39 . C38 H381 . 117.7 no
C38 . C39 C40 . 116.6(12) yes
C38 . C39 H391 . 123.0 no
C40 . C39 H391 . 120.5 no
C39 . C40 C41 . 120.7(11) yes
C39 . C40 C43 . 118.9(11) yes
C41 . C40 C43 . 120.3(11) yes
C40 . C41 C42 . 119.3(13) yes
C40 . C41 H411 . 118.8 no
C42 . C41 H411 . 121.9 no
C37 . C42 C41 . 122.8(14) yes
C37 . C42 H421 . 118.4 no
C41 . C42 H421 . 118.7 no
C40 . C43 O2 . 118.6(12) yes
C40 . C43 O1 . 117.8(12) yes
O2 . C43 O1 . 123.5(11) yes
C13 . C44 C45 . 179.1(15) yes
C44 . C45 C46 . 174.5(16) yes
C45 . C46 C47 . 120.0(12) yes
C45 . C46 C51 . 121.0(12) yes
C47 . C46 C51 . 118.8(13) yes
C46 . C47 C48 . 117.6(14) yes
C46 . C47 H471 . 120.9 no
C48 . C47 H471 . 121.5 no
C47 . C48 C49 . 124.2(13) yes
C47 . C48 H481 . 117.1 no
C49 . C48 H481 . 118.7 no
C48 . C49 C50 . 116.4(12) yes
C48 . C49 C52 . 121.7(12) yes
C50 . C49 C52 . 121.9(12) yes
C49 . C50 C51 . 121.1(13) yes
C49 . C50 H501 . 118.9 no
C51 . C50 H501 . 120.0 no
C46 . C51 C50 . 121.0(14) yes
C46 . C51 H511 . 120.5 no
C50 . C51 H511 . 118.5 no
C49 . C52 O4 . 114.8(14) yes
C49 . C52 O3 . 115.0(15) yes
O4 . C52 O3 . 130.1(12) yes
Zn5 2_856 Zn1 O1 2_856 65.2(3) yes
Zn5 2_856 Zn1 O402 2_856 33.8(3) yes
O1 2_856 Zn1 O402 2_856 92.2(4) yes
Zn5 2_856 Zn1 O104 1_475 105.7(3) yes
O1 2_856 Zn1 O104 1_475 91.9(4) yes
O402 2_856 Zn1 O104 1_475 85.4(4) yes
Zn5 2_856 Zn1 O104 2_936 74.3(3) yes
O1 2_856 Zn1 O104 2_936 88.1(4) yes
O402 2_856 Zn1 O104 2_936 94.6(4) yes
O104 1_475 Zn1 O104 2_936 179.994 yes
Zn5 2_856 Zn1 Zn5 . 179.996 yes
O1 2_856 Zn1 Zn5 . 114.8(3) yes
O402 2_856 Zn1 Zn5 . 146.2(3) yes
O104 1_475 Zn1 Zn5 . 74.3(3) yes
O104 2_936 Zn1 Zn5 . 105.7(3) yes
Zn5 2_856 Zn1 O1 . 114.8(3) yes
O1 2_856 Zn1 O1 . 179.995 yes
O402 2_856 Zn1 O1 . 87.8(4) yes
O104 1_475 Zn1 O1 . 88.1(4) yes
O104 2_936 Zn1 O1 . 91.9(4) yes
Zn5 2_856 Zn1 O402 . 146.2(3) yes
O1 2_856 Zn1 O402 . 87.8(4) yes
O402 2_856 Zn1 O402 . 179.994 yes
O104 1_475 Zn1 O402 . 94.6(4) yes
O104 2_936 Zn1 O402 . 85.4(4) yes
Zn5 . Zn1 O1 . 65.2(3) yes
Zn5 . Zn1 O402 . 33.8(3) yes
O1 . Zn1 O402 . 92.2(4) yes
C152 . O104 Zn1 1_635 131.6(9) yes
Zn5 1_635 O103 C152 . 127.8(9) yes
O301 . Zn5 Zn1 . 110.7(4) yes
O301 . Zn5 O103 1_475 172.1(5) yes
Zn1 . Zn5 O103 1_475 77.2(3) yes
O301 . Zn5 N211 2_746 84.6(5) yes
Zn1 . Zn5 N211 2_746 162.6(3) yes
O103 1_475 Zn5 N211 2_746 87.5(4) yes
O301 . Zn5 O2 . 90.3(5) yes
Zn1 . Zn5 O2 . 85.0(3) yes
O103 1_475 Zn5 O2 . 90.7(5) yes
N211 2_746 Zn5 O2 . 103.7(5) yes
O301 . Zn5 O402 . 89.9(5) yes
Zn1 . Zn5 O402 . 35.7(3) yes
O103 1_475 Zn5 O402 . 96.9(5) yes
N211 2_746 Zn5 O402 . 141.5(4) yes
O2 . Zn5 O402 . 114.4(4) yes
O301 . Zn5 N401 . 83.8(5) yes
Zn1 . Zn5 N401 . 60.1(2) yes
O103 1_475 Zn5 N401 . 100.6(5) yes
N211 2_746 Zn5 N401 . 115.7(4) yes
O2 . Zn5 N401 . 139.2(4) yes
O402 . Zn5 N401 . 25.9(3) yes
C43 . O2 Zn5 . 122.5(9) yes
Zn1 . O1 C43 . 141.9(9) yes
C52 . O4 Zn69 . 122.5(9) yes
O102 2_737 Zn69 Zn69 2_737 73.6(3) yes
O102 2_737 Zn69 O3 2_737 86.6(5) yes
Zn69 2_737 Zn69 O3 2_737 79.5(4) yes
O102 2_737 Zn69 O4 . 90.4(4) yes
Zn69 2_737 Zn69 O4 . 81.8(3) yes
O3 2_737 Zn69 O4 . 161.1(5) yes
O102 2_737 Zn69 N201 . 93.1(4) yes
Zn69 2_737 Zn69 N201 . 166.1(3) yes
O3 2_737 Zn69 N201 . 95.9(5) yes
O4 . Zn69 N201 . 102.9(5) yes
O102 2_737 Zn69 O101 . 160.4(4) yes
Zn69 2_737 Zn69 O101 . 86.8(3) yes
O3 2_737 Zn69 O101 . 90.2(5) yes
O4 . Zn69 O101 . 86.3(5) yes
N201 . Zn69 O101 . 106.5(4) yes
Zn69 . O101 C143 . 120.1(10) yes
Zn69 2_737 O102 C143 . 134.1(10) yes
Zn1 . O402 Zn5 . 110.5(4) yes
Zn1 . O402 N401 . 130.3(7) yes
Zn5 . O402 N401 . 113.6(6) yes
Zn69 2_737 O3 C52 . 125.6(10) yes
O402 . N401 O403 . 120.2(7) yes
O402 . N401 Zn5 . 40.5(4) yes
O403 . N401 Zn5 . 79.7(5) yes
O402 . N401 O404 . 119.9(7) yes
O403 . N401 O404 . 117.7(7) yes
Zn5 . N401 O404 . 157.2(9) yes

loop_
_geom_bond_atom_site_label_1
_geom_bond_atom_site_label_2
_geom_bond_site_symmetry_2
_geom_bond_distance
_geom_bond_publ_flag
C101 C102 . 1.54(2) yes
C101 C114 . 1.502(19) yes
C101 C123 . 1.47(2) yes
C101 H1011 . 0.987 no
C102 C103 . 1.400(9) yes
C102 C115 . 1.397(9) yes
C103 C104 . 1.44(2) yes
C103 C118 . 1.403(9) yes
C104 C105 . 1.558(19) yes
C104 C124 . 1.53(2) yes
C104 H1041 . 0.985 no
C105 C106 . 1.401(8) yes
C105 C114 . 1.399(9) yes
C106 C107 . 1.395(9) yes
C106 C135 . 1.41(2) yes
C107 C108 . 1.51(2) yes
C107 C112 . 1.405(9) yes
C108 C109 . 1.61(2) yes
C108 C130 . 1.49(2) yes
C108 H1081 . 0.976 no
C109 C110 . 1.398(9) yes
C109 C119 . 1.400(9) yes
C110 C111 . 1.49(2) yes
C110 C122 . 1.390(9) yes
C111 C112 . 1.52(2) yes
C111 C129 . 1.55(2) yes
C111 H1111 . 0.988 no
C112 C113 . 1.391(9) yes
C113 C114 . 1.400(9) yes
C113 C144 . 1.44(2) yes
C115 C116 . 1.404(9) yes
C115 H1151 . 0.934 no
C116 C117 . 1.398(9) yes
C116 H1161 . 0.932 no
C117 C118 . 1.393(9) yes
C117 H1171 . 0.933 no
C118 H1181 . 0.934 no
C119 C120 . 1.392(9) yes
C119 H1191 . 0.924 no
C120 C121 . 1.391(9) yes
C120 H1201 . 0.929 no
C121 C122 . 1.401(9) yes
C121 H1211 . 0.930 no
C122 H1221 . 0.933 no
C123 C124 . 1.393(9) yes
C123 C128 . 1.394(9) yes
C124 C125 . 1.397(9) yes
C125 C126 . 1.400(9) yes
C125 H1251 . 0.929 no
C126 C127 . 1.397(9) yes
C126 H1261 . 0.929 no
C127 C128 . 1.404(9) yes
C127 H1271 . 0.925 no
C128 H1281 . 0.933 no
C129 C130 . 1.403(9) yes
C129 C134 . 1.402(9) yes
C130 C131 . 1.399(9) yes
C131 C132 . 1.399(9) yes
C131 H1311 . 0.936 no
C132 C133 . 1.399(9) yes
C132 H1321 . 0.933 no
C133 C134 . 1.395(9) yes
C133 H1331 . 0.932 no
C134 H1341 . 0.924 no
C135 C136 . 1.26(2) yes
C136 C137 . 1.41(2) yes
C137 C138 . 1.400(9) yes
C137 C142 . 1.395(9) yes
C138 C139 . 1.410(9) yes
C138 H1381 . 0.939 no
C139 C140 . 1.398(9) yes
C139 H1391 . 0.942 no
C140 C141 . 1.406(9) yes
C140 C143 . 1.511(5) yes
C141 C142 . 1.397(9) yes
C141 H1411 . 0.937 no
C142 H1421 . 0.931 no
C143 O101 . 1.236(18) yes
C143 O102 . 1.189(18) yes
C144 C145 . 1.173(19) yes
C145 C146 . 1.40(2) yes
C146 C147 . 1.393(9) yes
C146 C151 . 1.392(9) yes
C147 C148 . 1.403(9) yes
C147 H1471 . 0.933 no
C148 C149 . 1.392(9) yes
C148 H1481 . 0.934 no
C149 C150 . 1.396(9) yes
C149 C152 . 1.512(5) yes
C150 C151 . 1.395(9) yes
C150 H1501 . 0.934 no
C151 H1511 . 0.929 no
C152 O104 . 1.288(17) yes
C152 O103 . 1.242(18) yes
N201 C202 . 1.386(9) yes
N201 C206 . 1.386(9) yes
N201 Zn69 . 2.013(13) yes
C202 C203 . 1.392(9) yes
C202 H2021 . 0.934 no
C203 C204 . 1.397(9) yes
C203 H2031 . 0.937 no
C204 C205 . 1.393(9) yes
C204 C214 . 1.43(2) yes
C205 C206 . 1.414(9) yes
C205 H2051 . 0.935 no
C206 H2061 . 0.936 no
N211 Zn5 2_746 1.996(13) yes
N211 C212 . 1.394(9) yes
N211 C216 . 1.394(9) yes
C212 C213 . 1.396(9) yes
C212 H2121 . 0.940 no
C213 C214 . 1.385(9) yes
C213 H2131 . 0.936 no
C214 C215 . 1.408(9) yes
C215 C216 . 1.394(9) yes
C215 H2151 . 0.936 no
C216 H2161 . 0.938 no
O301 C302 . 1.213(9) yes
O301 Zn5 . 2.211(13) yes
C302 N303 . 1.337(9) yes
C302 H3021 . 0.932 no
N303 C304 . 1.469(5) yes
N303 C305 . 1.467(5) yes
C304 H3041 . 0.950 no
C304 H3042 . 0.950 no
C304 H3043 . 0.950 no
C305 H3051 . 0.950 no
C305 H3052 . 0.950 no
C305 H3053 . 0.950 no
C1 C2 . 1.54(2) yes
C1 C14 . 1.57(2) yes
C1 C23 . 1.46(2) yes
C1 H11 . 0.986 no
C2 C3 . 1.405(9) yes
C2 C15 . 1.394(9) yes
C3 C4 . 1.50(2) yes
C3 C18 . 1.402(9) yes
C4 C5 . 1.50(2) yes
C4 C24 . 1.50(2) yes
C4 H41 . 0.984 no
C5 C6 . 1.394(9) yes
C5 C14 . 1.393(9) yes
C6 C7 . 1.407(9) yes
C6 C35 . 1.36(2) yes
C7 C8 . 1.54(2) yes
C7 C12 . 1.391(9) yes
C8 C9 . 1.54(2) yes
C8 C30 . 1.50(2) yes
C8 H81 . 0.983 no
C9 C10 . 1.393(9) yes
C9 C19 . 1.403(9) yes
C10 C11 . 1.52(2) yes
C10 C22 . 1.391(9) yes
C11 C12 . 1.533(19) yes
C11 C29 . 1.48(2) yes
C11 H111 . 0.981 no
C12 C13 . 1.395(8) yes
C13 C14 . 1.410(9) yes
C13 C44 . 1.407(18) yes
C15 C16 . 1.406(9) yes
C15 H151 . 0.932 no
C16 C17 . 1.402(9) yes
C16 H161 . 0.929 no
C17 C18 . 1.392(9) yes
C17 H171 . 0.932 no
C18 H181 . 0.933 no
C19 C20 . 1.394(9) yes
C19 H191 . 0.932 no
C20 C21 . 1.388(9) yes
C20 H201 . 0.934 no
C21 C22 . 1.384(9) yes
C21 H211 . 0.936 no
C22 H221 . 0.937 no
C23 C24 . 1.399(9) yes
C23 C28 . 1.401(9) yes
C24 C25 . 1.392(9) yes
C25 C26 . 1.399(9) yes
C25 H251 . 0.932 no
C26 C27 . 1.396(9) yes
C26 H261 . 0.932 no
C27 C28 . 1.401(9) yes
C27 H271 . 0.929 no
C28 H281 . 0.929 no
C29 C30 . 1.393(9) yes
C29 C34 . 1.403(9) yes
C30 C31 . 1.400(9) yes
C31 C32 . 1.398(9) yes
C31 H311 . 0.934 no
C32 C33 . 1.395(9) yes
C32 H321 . 0.931 no
C33 C34 . 1.390(9) yes
C33 H331 . 0.930 no
C34 H341 . 0.936 no
C35 C36 . 1.248(19) yes
C36 C37 . 1.40(2) yes
C37 C38 . 1.384(9) yes
C37 C42 . 1.396(9) yes
C38 C39 . 1.390(9) yes
C38 H381 . 0.924 no
C39 C40 . 1.397(9) yes
C39 H391 . 0.938 no
C40 C41 . 1.385(9) yes
C40 C43 . 1.513(5) yes
C41 C42 . 1.396(9) yes
C41 H411 . 0.930 no
C42 H421 . 0.933 no
C43 O2 . 1.292(17) yes
C43 O1 . 1.269(16) yes
C44 C45 . 1.219(19) yes
C45 C46 . 1.39(2) yes
C46 C47 . 1.409(9) yes
C46 C51 . 1.395(9) yes
C47 C48 . 1.403(9) yes
C47 H471 . 0.930 no
C48 C49 . 1.382(9) yes
C48 H481 . 0.934 no
C49 C50 . 1.398(9) yes
C49 C52 . 1.511(5) yes
C50 C51 . 1.394(9) yes
C50 H501 . 0.936 no
C51 H511 . 0.927 no
C52 O4 . 1.227(18) yes
C52 O3 . 1.197(19) yes
Zn1 Zn5 2_856 3.287(2) yes
Zn1 O1 2_856 2.089(10) yes
Zn1 O402 2_856 2.045(9) yes
Zn1 O104 1_475 2.041(10) yes
Zn1 O104 2_936 2.041(10) yes
Zn1 Zn5 . 3.287(2) yes
Zn1 O1 . 2.089(10) yes
Zn1 O402 . 2.045(9) yes
O103 Zn5 1_635 2.054(12) yes
Zn5 O2 . 1.906(11) yes
Zn5 O402 . 1.955(9) yes
Zn5 N401 . 2.755(9) yes
O4 Zn69 . 2.057(11) yes
Zn69 O102 2_737 2.112(11) yes
Zn69 Zn69 2_737 2.864(4) yes
Zn69 O3 2_737 2.062(11) yes
Zn69 O101 . 2.025(11) yes
O402 N401 . 1.311(8) yes
O403 N401 . 1.294(8) yes
N401 O404 . 1.299(8) yes

loop_
_geom_hbond_atom_site_label_D
_geom_hbond_atom_site_label_H
_geom_hbond_atom_site_label_A
_geom_hbond_site_symmetry_A
_geom_hbond_angle_DHA
_geom_hbond_distance_DH
_geom_hbond_distance_HA
_geom_hbond_distance_DA
_geom_hbond_publ_flag
C216 H2161 O403 2_746 128.0(5) 0.938 2.540 3.20(2) yes
C41 H411 O404 2_856 128.2(6) 0.930 1.982 2.66(2) yes

loop_
_platon_squeeze_void_nr
_platon_squeeze_void_average_x
_platon_squeeze_void_average_y
_platon_squeeze_void_average_z
_platon_squeeze_void_volume
_platon_squeeze_void_count_electrons
_platon_squeeze_void_content
1 0.018 0.000 0.418 2327 331 ' '
2 0.470 0.427 0.046 8 0 ' '
3 0.530 0.573 0.954 8 0 ' '
